data_7706641
loop_
_publ_author_name
'Abucayon, Erwin G.'
'Chu, Jia-Min'
'Ayala, Megan'
'Khade, Rahul L.'
'Zhang, Yong'
'Richter-Addo, George B'

_publ_section_title
;
 Insight into the preferential N-binding <i>versus</i> O-binding of
 nitrosoarenes to ferrous and ferric heme centers.
;
_journal_issue 10
_journal_name_full 'Dalton transactions (Cambridge, England : 2003)'
_journal_page_first 3487
_journal_page_last 3498
_journal_paper_doi 10.1039/d0dt03604h
_journal_volume 50
_journal_year 2021
_chemical_formula_moiety 'C56 H46 Fe N6 O, F6 Sb, [C H2 Cl2]'
_chemical_formula_sum 'C56 H46 F6 Fe N6 O Sb'
_chemical_formula_weight 1110.59
_space_group_crystal_system monoclinic
_space_group_IT_number 14
_space_group_name_Hall '-P 2ybc'
_space_group_name_H-M_alt 'P 1 21/c 1'
_atom_sites_solution_hydrogens mixed
_atom_sites_solution_primary dual
_atom_sites_solution_secondary difmap
_audit_creation_method SHELXL-2018/3
_audit_update_record
;
2021-02-06 deposited with the CCDC.	2021-02-10 downloaded from the CCDC.
;
_cell_angle_alpha 90
_cell_angle_beta 97.599(2)
_cell_angle_gamma 90
_cell_formula_units_Z 4
_cell_length_a 21.4336(11)
_cell_length_b 15.7973(8)
_cell_length_c 16.4555(8)
_cell_measurement_reflns_used 9853
_cell_measurement_temperature 100(2)
_cell_measurement_theta_max 24.73
_cell_measurement_theta_min 2.31
_cell_volume 5522.8(5)
_computing_cell_refinement 'Bruker SAINT'
_computing_data_collection 'Bruker APEX2'
_computing_data_reduction 'Bruker SAINT'
_computing_molecular_graphics 'Bruker SHELXTL'
_computing_publication_material 'Bruker SHELXTL'
_computing_structure_refinement 'SHELXL-2018/3 (Sheldrick, 2015)'
_computing_structure_solution 'SHELXS-97 (Sheldrick 2008)'
_diffrn_ambient_temperature 100(2)
_diffrn_measured_fraction_theta_full 0.999
_diffrn_measured_fraction_theta_max 0.999
_diffrn_measurement_device_type 'Bruker Photon II CPAD'
_diffrn_measurement_method '\f and \w scans'
_diffrn_radiation_type MoK\a
_diffrn_radiation_wavelength 0.71073
_diffrn_reflns_av_R_equivalents 0.0842
_diffrn_reflns_av_unetI/netI 0.0424
_diffrn_reflns_Laue_measured_fraction_full 0.999
_diffrn_reflns_Laue_measured_fraction_max 0.999
_diffrn_reflns_limit_h_max 25
_diffrn_reflns_limit_h_min -25
_diffrn_reflns_limit_k_max 19
_diffrn_reflns_limit_k_min -19
_diffrn_reflns_limit_l_max 19
_diffrn_reflns_limit_l_min -19
_diffrn_reflns_number 80385
_diffrn_reflns_point_group_measured_fraction_full 0.999
_diffrn_reflns_point_group_measured_fraction_max 0.999
_diffrn_reflns_theta_full 25.242
_diffrn_reflns_theta_max 25.383
_diffrn_reflns_theta_min 2.310
_exptl_absorpt_coefficient_mu 0.814
_exptl_absorpt_correction_T_max 0.981
_exptl_absorpt_correction_T_min 0.833
_exptl_absorpt_correction_type multi-scan
_exptl_absorpt_process_details 'SADABS (Sheldrick 2015c)'
_exptl_crystal_colour purple
_exptl_crystal_density_diffrn 1.336
_exptl_crystal_description plate
_exptl_crystal_F_000 2252
_exptl_crystal_recrystallization_method 'Re-crystallisation from solvent'
_exptl_crystal_size_max 0.233
_exptl_crystal_size_mid 0.132
_exptl_crystal_size_min 0.024
_refine_diff_density_max 0.573
_refine_diff_density_min -0.965
_refine_diff_density_rms 0.082
_refine_ls_extinction_method none
_refine_ls_goodness_of_fit_ref 1.053
_refine_ls_hydrogen_treatment constr
_refine_ls_matrix_type full
_refine_ls_number_parameters 708
_refine_ls_number_reflns 10138
_refine_ls_number_restraints 1157
_refine_ls_restrained_S_all 1.035
_refine_ls_R_factor_all 0.0971
_refine_ls_R_factor_gt 0.0636
_refine_ls_shift/su_max 0.000
_refine_ls_shift/su_mean 0.000
_refine_ls_structure_factor_coef Fsqd
_refine_ls_weighting_details 'w=1/[\s^2^(Fo^2^)+(0.0520P)^2^+20.7200P] where P=(Fo^2^+2Fc^2^)/3'
_refine_ls_weighting_scheme calc
_refine_ls_wR_factor_gt 0.1437
_refine_ls_wR_factor_ref 0.1637
_reflns_Friedel_coverage 0.000
_reflns_number_gt 7048
_reflns_number_total 10138
_reflns_threshold_expression 'I > 2\s(I)'
_cod_data_source_file d0dt03604h3.cif
_cod_data_source_block 18306a_sq
_cod_depositor_comments 'Adding full bibliography for 7706639--7706641.cif.'
_cod_original_sg_symbol_H-M 'P 21/c'
_cod_database_code 7706641
_shelx_shelxl_version_number 2018/3
_smtbx_masks_special_details
;
A solvent mask was calculated and 178 electrons were
found in a volume of 809\%A^3^ in 4 voids per unit cell.
;
_platon_squeeze_void_probe_radius 1.20
_shelx_space_group_comment
; 
The symmetry employed for this shelxl refinement is uniquely defined 
by the following loop, which should always be used as a source of 
symmetry information in preference to the above space-group names. 
They are only intended as comments. 
;
_shelx_estimated_absorpt_t_min 0.833
_shelx_estimated_absorpt_t_max 0.981

loop_
_space_group_symop_operation_xyz
'x, y, z'
'-x, y+1/2, -z+1/2'
'-x, -y, -z'
'x, -y-1/2, z-1/2'

loop_
_atom_site_label
_atom_site_type_symbol
_atom_site_fract_x
_atom_site_fract_y
_atom_site_fract_z
_atom_site_U_iso_or_equiv
_atom_site_adp_type
_atom_site_occupancy
_atom_site_site_symmetry_order
_atom_site_calc_flag
_atom_site_refinement_flags_posn
_atom_site_refinement_flags_adp
_atom_site_refinement_flags_occupancy
_atom_site_disorder_assembly
_atom_site_disorder_group
Fe1 Fe 0.22312(4) 0.32954(5) 0.31272(4) 0.0378(2) Uani 1 1 d . . . . .
O1 O 0.30044(18) 0.3181(2) 0.3855(2) 0.0421(9) Uani 1 1 d . . . . .
N1 N 0.1706(2) 0.4040(3) 0.3807(2) 0.0421(10) Uani 1 1 d . . . . .
N2 N 0.1682(2) 0.2285(3) 0.3406(2) 0.0408(10) Uani 1 1 d . . . . .
N3 N 0.2408(2) 0.2617(3) 0.2116(2) 0.0388(10) Uani 1 1 d . . . . .
N4 N 0.2439(2) 0.4375(3) 0.2519(2) 0.0379(10) Uani 1 1 d . . . . .
N5 N 0.3161(2) 0.3874(3) 0.4299(2) 0.0424(10) Uani 1 1 d . . . . .
N6 N 0.5469(3) 0.3935(3) 0.6119(3) 0.0566(13) Uani 1 1 d . . . . .
C1 C 0.1800(3) 0.4899(3) 0.3950(3) 0.0441(13) Uani 1 1 d . . . . .
C2 C 0.1470(3) 0.5161(4) 0.4608(3) 0.0513(14) Uani 1 1 d . . . . .
H2 H 0.145325 0.571897 0.481869 0.062 Uiso 1 1 calc R U . . .
C3 C 0.1186(3) 0.4474(4) 0.4876(3) 0.0507(14) Uani 1 1 d . . . . .
H3 H 0.093471 0.445746 0.530909 0.061 Uiso 1 1 calc R U . . .
C4 C 0.1336(3) 0.3771(4) 0.4383(3) 0.0445(13) Uani 1 1 d . . . . .
C5 C 0.1159(3) 0.2939(4) 0.4513(3) 0.0451(13) Uani 1 1 d . . . . .
C6 C 0.1317(3) 0.2252(4) 0.4044(3) 0.0455(13) Uani 1 1 d . . . . .
C7 C 0.1117(3) 0.1399(4) 0.4146(3) 0.0530(15) Uani 1 1 d . . . . .
H7 H 0.086794 0.120340 0.454449 0.064 Uiso 1 1 calc R U . . .
C8 C 0.1346(3) 0.0922(4) 0.3571(3) 0.0531(15) Uani 1 1 d . . . . .
H8 H 0.128935 0.032986 0.349366 0.064 Uiso 1 1 calc R U . . .
C9 C 0.1690(3) 0.1470(4) 0.3099(3) 0.0459(13) Uani 1 1 d . . . . .
C10 C 0.1971(3) 0.1219(3) 0.2415(3) 0.0432(13) Uani 1 1 d . . . . .
C11 C 0.2295(3) 0.1767(3) 0.1955(3) 0.0400(12) Uani 1 1 d . . . . .
C12 C 0.2531(3) 0.1538(4) 0.1201(3) 0.0445(13) Uani 1 1 d . . . . .
H12 H 0.250539 0.099548 0.094884 0.053 Uiso 1 1 calc R U . . .
C13 C 0.2791(3) 0.2230(3) 0.0926(3) 0.0452(13) Uani 1 1 d . . . . .
H13 H 0.299062 0.226572 0.044501 0.054 Uiso 1 1 calc R U . . .
C14 C 0.2719(3) 0.2906(3) 0.1476(3) 0.0384(11) Uani 1 1 d . . . . .
C15 C 0.2912(3) 0.3741(3) 0.1374(3) 0.0393(12) Uani 1 1 d . . . . .
C16 C 0.2780(3) 0.4419(3) 0.1854(3) 0.0376(11) Uani 1 1 d . . . . .
C17 C 0.2963(3) 0.5277(3) 0.1739(3) 0.0417(12) Uani 1 1 d . . . . .
H17 H 0.318974 0.547830 0.132008 0.050 Uiso 1 1 calc R U . . .
C18 C 0.2755(3) 0.5751(3) 0.2332(3) 0.0431(12) Uani 1 1 d . . . . .
H18 H 0.281671 0.634150 0.241409 0.052 Uiso 1 1 calc R U . . .
C19 C 0.2423(3) 0.5194(3) 0.2816(3) 0.0382(11) Uani 1 1 d . . . . .
C20 C 0.2136(3) 0.5441(3) 0.3504(3) 0.0411(12) Uani 1 1 d . . . . .
C21 C 0.0778(3) 0.2771(4) 0.5197(3) 0.0481(14) Uani 1 1 d . . . . .
C22 C 0.1052(3) 0.2298(4) 0.5864(3) 0.0500(14) Uani 1 1 d . . . . .
H22 H 0.145779 0.205781 0.586271 0.060 Uiso 1 1 calc R U . . .
C23 C 0.0722(3) 0.2178(5) 0.6539(3) 0.0618(17) Uani 1 1 d . . . . .
H23 H 0.091058 0.185703 0.699467 0.074 Uiso 1 1 calc R U . . .
C24 C 0.0136(4) 0.2514(7) 0.6556(4) 0.085(2) Uani 1 1 d . . . . .
C25 C -0.0132(4) 0.2977(7) 0.5892(5) 0.098(3) Uani 1 1 d . . . . .
H25 H -0.053649 0.322123 0.589527 0.117 Uiso 1 1 calc R U . . .
C26 C 0.0185(3) 0.3092(6) 0.5216(4) 0.077(2) Uani 1 1 d . . . . .
H26 H -0.001358 0.339855 0.475682 0.093 Uiso 1 1 calc R U . . .
C27 C -0.0193(5) 0.2364(9) 0.7317(6) 0.134(5) Uani 1 1 d . . . . .
H27A H -0.064826 0.243477 0.717065 0.202 Uiso 1 1 d R U . . .
H27B H -0.003755 0.277231 0.774392 0.202 Uiso 1 1 d R U . . .
H27C H -0.010383 0.178760 0.752077 0.202 Uiso 1 1 d R U . . .
C28 C 0.1878(3) 0.0325(4) 0.2126(3) 0.0453(13) Uani 1 1 d . . . . .
C29 C 0.2382(3) -0.0215(4) 0.2043(3) 0.0533(14) Uani 1 1 d . . . . .
H29 H 0.279976 -0.001967 0.219672 0.064 Uiso 1 1 calc R U . . .
C30 C 0.2284(3) -0.1029(4) 0.1741(3) 0.0536(14) Uani 1 1 d . . . . .
H30 H 0.263501 -0.138312 0.168878 0.064 Uiso 1 1 calc R U . . .
C31 C 0.1676(3) -0.1334(4) 0.1514(3) 0.0542(14) Uani 1 1 d . . . . .
C32 C 0.1176(3) -0.0810(4) 0.1610(3) 0.0534(14) Uani 1 1 d . . . . .
H32 H 0.075888 -0.101268 0.146945 0.064 Uiso 1 1 calc R U . . .
C33 C 0.1271(3) 0.0016(4) 0.1911(3) 0.0488(13) Uani 1 1 d . . . . .
H33 H 0.091970 0.036673 0.196900 0.059 Uiso 1 1 calc R U . . .
C34 C 0.1561(4) -0.2213(4) 0.1168(4) 0.0652(19) Uani 1 1 d . . . . .
H34A H 0.149603 -0.218402 0.056759 0.098 Uiso 1 1 d R U . . .
H34B H 0.118618 -0.245269 0.136230 0.098 Uiso 1 1 d R U . . .
H34C H 0.192609 -0.257195 0.134793 0.098 Uiso 1 1 d R U . . .
C35 C 0.3276(3) 0.3910(3) 0.0669(3) 0.0415(12) Uani 1 1 d . . . . .
C36 C 0.3919(3) 0.4046(4) 0.0812(4) 0.0504(14) Uani 1 1 d . . . . .
H36 H 0.412681 0.405489 0.135823 0.060 Uiso 1 1 calc R U . . .
C37 C 0.4266(3) 0.4172(4) 0.0156(4) 0.0580(15) Uani 1 1 d . . . . .
H37 H 0.470778 0.425839 0.026530 0.070 Uiso 1 1 calc R U . . .
C38 C 0.3975(3) 0.4172(4) -0.0645(4) 0.0551(15) Uani 1 1 d . . . . .
C39 C 0.3333(3) 0.4033(3) -0.0781(3) 0.0518(14) Uani 1 1 d . . . . .
H39 H 0.312279 0.402424 -0.132642 0.062 Uiso 1 1 calc R U . . .
C40 C 0.2990(3) 0.3908(3) -0.0134(3) 0.0437(13) Uani 1 1 d . . . . .
H40 H 0.254852 0.381875 -0.024518 0.052 Uiso 1 1 calc R U . . .
C41 C 0.4348(4) 0.4310(4) -0.1360(4) 0.073(2) Uani 1 1 d . . . . .
H41A H 0.419979 0.391568 -0.180376 0.110 Uiso 1 1 d R U . . .
H41B H 0.479552 0.420875 -0.117669 0.110 Uiso 1 1 d R U . . .
H41C H 0.428880 0.489268 -0.155843 0.110 Uiso 1 1 d R U . . .
C42 C 0.2226(3) 0.6335(3) 0.3792(3) 0.0474(13) Uani 1 1 d . . . . .
C43 C 0.2575(3) 0.6516(4) 0.4543(3) 0.0495(14) Uani 1 1 d . . . . .
H43 H 0.272655 0.606673 0.490004 0.059 Uiso 1 1 calc R U . . .
C44 C 0.2703(3) 0.7350(4) 0.4778(4) 0.0605(16) Uani 1 1 d . . . . .
H44 H 0.294290 0.746220 0.529461 0.073 Uiso 1 1 calc R U . . .
C45 C 0.2493(4) 0.8014(4) 0.4282(4) 0.075(2) Uani 1 1 d D . . . .
C46 C 0.2097(4) 0.7838(4) 0.3565(4) 0.079(2) Uani 1 1 d . . . . .
H46 H 0.190218 0.828921 0.324484 0.095 Uiso 1 1 calc R U . . .
C47 C 0.1984(4) 0.7014(4) 0.3314(3) 0.0628(18) Uani 1 1 d . . . . .
H47 H 0.173528 0.690702 0.280218 0.075 Uiso 1 1 calc R U . . .
C48 C 0.252(3) 0.8949(12) 0.457(3) 0.091(10) Uani 0.50(6) 1 d D U P A 1
H48A H 0.221977 0.928364 0.419837 0.136 Uiso 0.50(6) 1 d R U P A 1
H48B H 0.294539 0.917961 0.456455 0.136 Uiso 0.50(6) 1 d R U P A 1
H48C H 0.240801 0.897304 0.512401 0.136 Uiso 0.50(6) 1 d R U P A 1
C48' C 0.276(3) 0.8908(15) 0.449(3) 0.088(10) Uani 0.50(6) 1 d D U P A 2
H48D H 0.285975 0.918202 0.398773 0.131 Uiso 0.50(6) 1 d R U P A 2
H48E H 0.314883 0.886720 0.488319 0.131 Uiso 0.50(6) 1 d R U P A 2
H48F H 0.244960 0.924249 0.473073 0.131 Uiso 0.50(6) 1 d R U P A 2
C49 C 0.3720(3) 0.3831(3) 0.4733(3) 0.0428(12) Uani 1 1 d . . . . .
C50 C 0.3900(3) 0.4534(4) 0.5258(3) 0.0497(14) Uani 1 1 d . . . . .
H50 H 0.361440 0.499204 0.527136 0.060 Uiso 1 1 calc R U . . .
C51 C 0.4458(3) 0.4571(4) 0.5731(4) 0.0532(14) Uani 1 1 d . . . . .
H51 H 0.455909 0.504306 0.608220 0.064 Uiso 1 1 calc R U . . .
C52 C 0.4903(3) 0.3897(4) 0.5706(3) 0.0480(13) Uani 1 1 d . . . . .
C53 C 0.4717(3) 0.3166(4) 0.5195(3) 0.0514(14) Uani 1 1 d . . . . .
H53 H 0.499881 0.270254 0.518474 0.062 Uiso 1 1 calc R U . . .
C54 C 0.4148(3) 0.3141(4) 0.4737(3) 0.0474(13) Uani 1 1 d . . . . .
H54 H 0.403086 0.265549 0.441083 0.057 Uiso 1 1 calc R U . . .
C55 C 0.5673(4) 0.4615(5) 0.6703(5) 0.081(2) Uani 1 1 d . . . . .
H55A H 0.607461 0.484751 0.658265 0.121 Uiso 1 1 d R U . . .
H55B H 0.572468 0.438712 0.726152 0.121 Uiso 1 1 d R U . . .
H55C H 0.535447 0.506374 0.665423 0.121 Uiso 1 1 d R U . . .
C56 C 0.5949(3) 0.3283(6) 0.6033(4) 0.081(2) Uani 1 1 d . . . . .
H56A H 0.606319 0.330128 0.547571 0.121 Uiso 1 1 d R U . . .
H56B H 0.577861 0.272309 0.613570 0.121 Uiso 1 1 d R U . . .
H56C H 0.632331 0.339122 0.642912 0.121 Uiso 1 1 d R U . . .
Sb1 Sb 0.57148(4) 0.29164(6) 0.31836(10) 0.0551(3) Uani 0.872(5) 1 d D . P B 1
F1 F 0.5233(2) 0.2151(2) 0.2506(2) 0.0767(13) Uani 0.872(5) 1 d D U P B 1
F2 F 0.64417(15) 0.2302(2) 0.3081(2) 0.0719(13) Uani 0.872(5) 1 d D U P B 1
F3 F 0.5593(2) 0.2264(2) 0.40968(18) 0.0805(14) Uani 0.872(5) 1 d D U P B 1
F4 F 0.61937(17) 0.3678(2) 0.3877(2) 0.0753(13) Uani 0.872(5) 1 d D U P B 1
F5 F 0.49962(15) 0.3542(2) 0.3311(3) 0.0750(13) Uani 0.872(5) 1 d D U P B 1
F6 F 0.5838(2) 0.3571(2) 0.2281(2) 0.0805(13) Uani 0.872(5) 1 d D U P B 1
Sb1' Sb 0.5761(3) 0.3036(4) 0.2919(5) 0.0551(3) Uani 0.128(5) 1 d D U P B 2
F1' F 0.5328(10) 0.2060(9) 0.2539(11) 0.068(3) Uani 0.128(5) 1 d D U P B 2
F2' F 0.6524(6) 0.2489(13) 0.2861(13) 0.066(3) Uani 0.128(5) 1 d D U P B 2
F3' F 0.5772(10) 0.2661(13) 0.3995(6) 0.073(3) Uani 0.128(5) 1 d D U P B 2
F4' F 0.6193(9) 0.4011(9) 0.3302(14) 0.073(3) Uani 0.128(5) 1 d D U P B 2
F5' F 0.4998(6) 0.3585(13) 0.2977(13) 0.070(3) Uani 0.128(5) 1 d D U P B 2
F6' F 0.5750(10) 0.3411(12) 0.1843(7) 0.073(3) Uani 0.128(5) 1 d D U P B 2

loop_
_atom_site_aniso_label
_atom_site_aniso_U_11
_atom_site_aniso_U_22
_atom_site_aniso_U_33
_atom_site_aniso_U_23
_atom_site_aniso_U_13
_atom_site_aniso_U_12
Fe1 0.0576(5) 0.0345(4) 0.0222(3) -0.0011(3) 0.0088(3) -0.0079(4)
O1 0.061(2) 0.037(2) 0.0281(17) -0.0020(15) 0.0043(16) -0.0068(17)
N1 0.062(3) 0.038(2) 0.029(2) 0.0002(18) 0.0135(19) -0.002(2)
N2 0.055(3) 0.042(2) 0.028(2) -0.0031(18) 0.0122(19) -0.013(2)
N3 0.057(3) 0.034(2) 0.027(2) -0.0024(17) 0.0096(18) -0.008(2)
N4 0.058(3) 0.033(2) 0.023(2) -0.0022(17) 0.0092(18) -0.003(2)
N5 0.065(3) 0.032(2) 0.028(2) 0.0000(18) 0.000(2) -0.008(2)
N6 0.066(3) 0.064(3) 0.038(3) 0.007(2) 0.000(2) -0.003(2)
C1 0.065(4) 0.037(3) 0.032(3) 0.003(2) 0.013(2) -0.001(2)
C2 0.074(4) 0.049(3) 0.034(3) -0.004(2) 0.018(3) 0.004(3)
C3 0.072(4) 0.051(3) 0.033(3) 0.000(2) 0.020(3) 0.002(3)
C4 0.062(4) 0.048(3) 0.025(2) 0.001(2) 0.012(2) -0.005(3)
C5 0.053(3) 0.054(3) 0.031(3) 0.001(2) 0.013(2) -0.010(3)
C6 0.059(3) 0.051(3) 0.027(3) -0.002(2) 0.009(2) -0.018(3)
C7 0.074(4) 0.055(3) 0.032(3) -0.002(2) 0.017(3) -0.026(3)
C8 0.078(4) 0.054(3) 0.028(3) 0.001(2) 0.010(3) -0.023(3)
C9 0.070(4) 0.043(3) 0.025(2) 0.000(2) 0.008(2) -0.015(3)
C10 0.066(4) 0.039(3) 0.025(2) -0.001(2) 0.006(2) -0.013(2)
C11 0.058(3) 0.033(3) 0.030(2) -0.001(2) 0.009(2) -0.007(2)
C12 0.070(4) 0.038(3) 0.027(2) 0.000(2) 0.011(2) -0.006(3)
C13 0.071(4) 0.037(3) 0.030(3) -0.004(2) 0.017(2) -0.006(3)
C14 0.056(3) 0.032(2) 0.030(2) -0.001(2) 0.014(2) -0.006(2)
C15 0.056(3) 0.035(3) 0.028(2) 0.000(2) 0.010(2) -0.008(2)
C16 0.054(3) 0.037(3) 0.022(2) -0.001(2) 0.006(2) -0.009(2)
C17 0.066(4) 0.035(3) 0.026(2) -0.001(2) 0.009(2) -0.009(2)
C18 0.061(4) 0.035(3) 0.033(3) 0.000(2) 0.007(2) -0.007(2)
C19 0.058(3) 0.033(3) 0.023(2) -0.0024(19) 0.005(2) -0.004(2)
C20 0.061(3) 0.038(3) 0.025(2) 0.001(2) 0.009(2) 0.000(2)
C21 0.056(3) 0.064(4) 0.025(2) 0.000(2) 0.011(2) -0.015(3)
C22 0.060(4) 0.057(4) 0.035(3) 0.005(2) 0.014(2) -0.013(3)
C23 0.070(4) 0.093(5) 0.023(3) 0.009(3) 0.009(3) -0.023(3)
C24 0.062(4) 0.147(8) 0.050(4) 0.015(4) 0.024(3) -0.015(4)
C25 0.053(4) 0.184(10) 0.061(4) 0.029(5) 0.028(3) 0.008(5)
C26 0.056(4) 0.135(7) 0.042(3) 0.025(4) 0.011(3) -0.001(4)
C27 0.102(7) 0.234(14) 0.081(6) 0.037(7) 0.061(5) -0.012(8)
C28 0.074(4) 0.039(3) 0.024(2) 0.002(2) 0.011(2) -0.015(2)
C29 0.075(4) 0.046(3) 0.041(3) 0.002(3) 0.014(3) -0.010(3)
C30 0.085(4) 0.045(3) 0.032(3) 0.004(2) 0.014(3) -0.007(3)
C31 0.096(4) 0.040(3) 0.029(3) 0.003(2) 0.019(3) -0.015(3)
C32 0.080(4) 0.049(3) 0.033(3) 0.000(2) 0.013(3) -0.019(3)
C33 0.078(4) 0.041(3) 0.029(3) 0.001(2) 0.011(3) -0.015(3)
C34 0.115(6) 0.041(3) 0.041(3) 0.002(3) 0.018(3) -0.015(3)
C35 0.063(3) 0.030(3) 0.034(2) 0.001(2) 0.019(2) -0.003(2)
C36 0.067(3) 0.048(3) 0.039(3) -0.004(3) 0.017(3) -0.012(3)
C37 0.068(4) 0.049(4) 0.063(3) 0.001(3) 0.031(3) -0.011(3)
C38 0.090(4) 0.031(3) 0.052(3) 0.001(3) 0.039(3) 0.001(3)
C39 0.091(4) 0.034(3) 0.035(3) 0.005(2) 0.023(3) 0.006(3)
C40 0.067(4) 0.031(3) 0.036(3) 0.002(2) 0.017(2) 0.000(3)
C41 0.111(6) 0.053(4) 0.066(4) 0.006(3) 0.050(4) 0.005(4)
C42 0.077(4) 0.035(3) 0.033(3) -0.002(2) 0.018(3) -0.002(3)
C43 0.069(4) 0.048(3) 0.034(3) -0.005(2) 0.017(2) 0.000(3)
C44 0.087(5) 0.058(3) 0.039(3) -0.016(3) 0.016(3) -0.010(3)
C45 0.138(7) 0.047(3) 0.043(3) -0.011(3) 0.023(4) -0.020(4)
C46 0.156(7) 0.039(3) 0.043(3) 0.005(3) 0.013(4) -0.004(4)
C47 0.120(6) 0.045(3) 0.023(3) -0.002(2) 0.007(3) -0.006(3)
C48 0.16(3) 0.048(5) 0.072(9) -0.021(5) 0.032(14) -0.029(9)
C48' 0.15(3) 0.051(6) 0.066(9) -0.019(5) 0.036(14) -0.036(9)
C49 0.062(3) 0.034(3) 0.031(3) 0.003(2) 0.002(2) -0.006(2)
C50 0.070(4) 0.035(3) 0.041(3) -0.004(2) -0.001(3) -0.001(3)
C51 0.077(4) 0.034(3) 0.045(3) -0.001(3) -0.003(3) -0.005(3)
C52 0.061(3) 0.048(3) 0.034(3) 0.007(2) 0.000(2) -0.006(3)
C53 0.063(3) 0.051(3) 0.040(3) -0.004(3) 0.005(3) 0.006(3)
C54 0.065(3) 0.041(3) 0.036(3) -0.005(2) 0.005(2) -0.001(2)
C55 0.087(5) 0.072(5) 0.074(5) 0.000(4) -0.025(4) -0.016(4)
C56 0.068(4) 0.131(7) 0.042(4) -0.001(4) 0.003(3) 0.024(4)
Sb1 0.0812(4) 0.0431(3) 0.0418(6) -0.0087(3) 0.0116(3) 0.0002(3)
F1 0.101(3) 0.071(3) 0.060(2) -0.018(2) 0.016(2) -0.015(2)
F2 0.097(3) 0.055(3) 0.066(3) -0.014(2) 0.019(2) 0.013(2)
F3 0.133(4) 0.057(3) 0.057(2) -0.001(2) 0.032(3) 0.005(3)
F4 0.094(3) 0.056(2) 0.073(3) -0.027(2) -0.002(2) 0.008(2)
F5 0.082(3) 0.073(3) 0.070(3) -0.010(3) 0.008(2) 0.013(2)
F6 0.116(3) 0.065(3) 0.062(3) 0.004(2) 0.016(2) -0.006(2)
Sb1' 0.0812(4) 0.0431(3) 0.0418(6) -0.0087(3) 0.0116(3) 0.0002(3)
F1' 0.095(5) 0.060(5) 0.052(5) -0.013(5) 0.016(5) -0.008(5)
F2' 0.090(5) 0.049(5) 0.060(6) -0.009(5) 0.012(5) 0.005(5)
F3' 0.106(5) 0.057(5) 0.055(4) -0.010(4) 0.009(4) 0.003(5)
F4' 0.098(5) 0.057(5) 0.063(5) -0.014(4) 0.010(5) 0.000(4)
F5' 0.084(5) 0.063(5) 0.062(6) -0.008(6) 0.007(5) 0.010(5)
F6' 0.103(6) 0.059(6) 0.057(5) -0.003(5) 0.008(5) -0.002(5)

loop_
_atom_type_symbol
_atom_type_description
_atom_type_scat_dispersion_real
_atom_type_scat_dispersion_imag
_atom_type_scat_source
C C 0.0033 0.0016 'International Tables Vol C Tables 4.2.6.8 and 6.1.1.4'
H H 0.0000 0.0000 'International Tables Vol C Tables 4.2.6.8 and 6.1.1.4'
N N 0.0061 0.0033 'International Tables Vol C Tables 4.2.6.8 and 6.1.1.4'
O O 0.0106 0.0060 'International Tables Vol C Tables 4.2.6.8 and 6.1.1.4'
F F 0.0171 0.0103 'International Tables Vol C Tables 4.2.6.8 and 6.1.1.4'
Fe Fe 0.3463 0.8444 'International Tables Vol C Tables 4.2.6.8 and 6.1.1.4'
Sb Sb -0.5866 1.5461 'International Tables Vol C Tables 4.2.6.8 and 6.1.1.4'

loop_
_geom_angle_atom_site_label_1
_geom_angle_atom_site_label_2
_geom_angle_atom_site_label_3
_geom_angle
_geom_angle_site_symmetry_1
_geom_angle_site_symmetry_3
_geom_angle_publ_flag
O1 Fe1 N4 99.04(16) . . ?
O1 Fe1 N3 102.68(17) . . ?
N4 Fe1 N3 87.94(16) . . ?
O1 Fe1 N1 101.74(17) . . ?
N4 Fe1 N1 87.68(17) . . ?
N3 Fe1 N1 155.57(18) . . ?
O1 Fe1 N2 104.99(17) . . ?
N4 Fe1 N2 155.96(18) . . ?
N3 Fe1 N2 87.02(16) . . ?
N1 Fe1 N2 87.26(18) . . ?
N5 O1 Fe1 113.5(3) . . ?
C4 N1 C1 105.6(4) . . ?
C4 N1 Fe1 127.1(4) . . ?
C1 N1 Fe1 125.0(4) . . ?
C9 N2 C6 106.1(4) . . ?
C9 N2 Fe1 126.9(3) . . ?
C6 N2 Fe1 126.1(4) . . ?
C11 N3 C14 105.2(4) . . ?
C11 N3 Fe1 127.9(3) . . ?
C14 N3 Fe1 126.6(3) . . ?
C19 N4 C16 105.6(4) . . ?
C19 N4 Fe1 126.0(3) . . ?
C16 N4 Fe1 126.3(3) . . ?
C49 N5 O1 113.6(4) . . ?
C52 N6 C55 123.1(6) . . ?
C52 N6 C56 121.8(6) . . ?
C55 N6 C56 115.0(6) . . ?
N1 C1 C20 126.0(5) . . ?
N1 C1 C2 109.6(5) . . ?
C20 C1 C2 124.4(5) . . ?
C3 C2 C1 107.7(5) . . ?
C3 C2 H2 126.1 . . ?
C1 C2 H2 126.1 . . ?
C2 C3 C4 107.2(5) . . ?
C2 C3 H3 126.4 . . ?
C4 C3 H3 126.4 . . ?
N1 C4 C5 126.0(5) . . ?
N1 C4 C3 109.9(5) . . ?
C5 C4 C3 124.0(5) . . ?
C4 C5 C6 123.9(5) . . ?
C4 C5 C21 117.9(5) . . ?
C6 C5 C21 118.2(5) . . ?
N2 C6 C5 126.1(5) . . ?
N2 C6 C7 109.3(5) . . ?
C5 C6 C7 124.6(5) . . ?
C8 C7 C6 107.5(5) . . ?
C8 C7 H7 126.3 . . ?
C6 C7 H7 126.3 . . ?
C7 C8 C9 107.7(5) . . ?
C7 C8 H8 126.1 . . ?
C9 C8 H8 126.1 . . ?
N2 C9 C10 125.7(5) . . ?
N2 C9 C8 109.4(5) . . ?
C10 C9 C8 124.9(5) . . ?
C11 C10 C9 123.9(5) . . ?
C11 C10 C28 118.0(5) . . ?
C9 C10 C28 118.0(5) . . ?
N3 C11 C10 125.9(5) . . ?
N3 C11 C12 109.6(4) . . ?
C10 C11 C12 124.4(5) . . ?
C13 C12 C11 107.1(5) . . ?
C13 C12 H12 126.4 . . ?
C11 C12 H12 126.4 . . ?
C12 C13 C14 108.4(5) . . ?
C12 C13 H13 125.8 . . ?
C14 C13 H13 125.8 . . ?
N3 C14 C15 125.3(5) . . ?
N3 C14 C13 109.7(4) . . ?
C15 C14 C13 124.9(5) . . ?
C16 C15 C14 125.1(5) . . ?
C16 C15 C35 118.0(4) . . ?
C14 C15 C35 116.9(4) . . ?
C15 C16 N4 125.3(5) . . ?
C15 C16 C17 125.3(5) . . ?
N4 C16 C17 109.4(4) . . ?
C18 C17 C16 107.9(5) . . ?
C18 C17 H17 126.1 . . ?
C16 C17 H17 126.1 . . ?
C17 C18 C19 107.2(5) . . ?
C17 C18 H18 126.4 . . ?
C19 C18 H18 126.4 . . ?
N4 C19 C20 125.0(5) . . ?
N4 C19 C18 109.9(4) . . ?
C20 C19 C18 125.1(5) . . ?
C1 C20 C19 124.3(5) . . ?
C1 C20 C42 118.0(5) . . ?
C19 C20 C42 117.6(5) . . ?
C26 C21 C22 118.4(5) . . ?
C26 C21 C5 123.3(5) . . ?
C22 C21 C5 118.2(5) . . ?
C21 C22 C23 119.4(6) . . ?
C21 C22 H22 120.3 . . ?
C23 C22 H22 120.3 . . ?
C24 C23 C22 121.5(6) . . ?
C24 C23 H23 119.2 . . ?
C22 C23 H23 119.2 . . ?
C23 C24 C25 118.6(6) . . ?
C23 C24 C27 118.6(7) . . ?
C25 C24 C27 122.8(8) . . ?
C24 C25 C26 120.5(7) . . ?
C24 C25 H25 119.7 . . ?
C26 C25 H25 119.7 . . ?
C21 C26 C25 121.5(7) . . ?
C21 C26 H26 119.3 . . ?
C25 C26 H26 119.3 . . ?
C24 C27 H27A 109.4 . . ?
C24 C27 H27B 109.5 . . ?
H27A C27 H27B 109.5 . . ?
C24 C27 H27C 109.5 . . ?
H27A C27 H27C 109.5 . . ?
H27B C27 H27C 109.5 . . ?
C33 C28 C29 118.0(5) . . ?
C33 C28 C10 119.5(6) . . ?
C29 C28 C10 122.5(5) . . ?
C30 C29 C28 121.4(6) . . ?
C30 C29 H29 119.3 . . ?
C28 C29 H29 119.3 . . ?
C29 C30 C31 120.6(6) . . ?
C29 C30 H30 119.7 . . ?
C31 C30 H30 119.7 . . ?
C32 C31 C30 118.3(6) . . ?
C32 C31 C34 120.4(6) . . ?
C30 C31 C34 121.3(6) . . ?
C31 C32 C33 121.4(6) . . ?
C31 C32 H32 119.3 . . ?
C33 C32 H32 119.3 . . ?
C28 C33 C32 120.3(6) . . ?
C28 C33 H33 119.9 . . ?
C32 C33 H33 119.9 . . ?
C31 C34 H34A 109.4 . . ?
C31 C34 H34B 109.4 . . ?
H34A C34 H34B 109.5 . . ?
C31 C34 H34C 109.6 . . ?
H34A C34 H34C 109.5 . . ?
H34B C34 H34C 109.5 . . ?
C40 C35 C36 117.9(5) . . ?
C40 C35 C15 121.8(5) . . ?
C36 C35 C15 120.2(5) . . ?
C35 C36 C37 120.7(6) . . ?
C35 C36 H36 119.7 . . ?
C37 C36 H36 119.7 . . ?
C38 C37 C36 121.0(6) . . ?
C38 C37 H37 119.5 . . ?
C36 C37 H37 119.5 . . ?
C37 C38 C39 117.9(5) . . ?
C37 C38 C41 121.4(7) . . ?
C39 C38 C41 120.7(6) . . ?
C38 C39 C40 121.1(6) . . ?
C38 C39 H39 119.4 . . ?
C40 C39 H39 119.4 . . ?
C35 C40 C39 121.4(6) . . ?
C35 C40 H40 119.3 . . ?
C39 C40 H40 119.3 . . ?
C38 C41 H41A 109.5 . . ?
C38 C41 H41B 109.4 . . ?
H41A C41 H41B 109.5 . . ?
C38 C41 H41C 109.5 . . ?
H41A C41 H41C 109.5 . . ?
H41B C41 H41C 109.5 . . ?
C43 C42 C47 117.6(5) . . ?
C43 C42 C20 120.6(5) . . ?
C47 C42 C20 121.7(5) . . ?
C42 C43 C44 120.4(6) . . ?
C42 C43 H43 119.8 . . ?
C44 C43 H43 119.8 . . ?
C45 C44 C43 121.6(6) . . ?
C45 C44 H44 119.2 . . ?
C43 C44 H44 119.2 . . ?
C44 C45 C46 118.0(6) . . ?
C44 C45 C48' 119(2) . . ?
C46 C45 C48' 123(2) . . ?
C44 C45 C48 124(2) . . ?
C46 C45 C48 116(2) . . ?
C47 C46 C45 120.6(7) . . ?
C47 C46 H46 119.7 . . ?
C45 C46 H46 119.7 . . ?
C46 C47 C42 121.4(6) . . ?
C46 C47 H47 119.3 . . ?
C42 C47 H47 119.3 . . ?
C45 C48 H48A 109.3 . . ?
C45 C48 H48B 110.7 . . ?
H48A C48 H48B 109.5 . . ?
C45 C48 H48C 108.4 . . ?
H48A C48 H48C 109.5 . . ?
H48B C48 H48C 109.5 . . ?
C45 C48' H48D 109.3 . . ?
C45 C48' H48E 110.2 . . ?
H48D C48' H48E 109.5 . . ?
C45 C48' H48F 108.9 . . ?
H48D C48' H48F 109.5 . . ?
H48E C48' H48F 109.5 . . ?
N5 C49 C54 125.7(5) . . ?
N5 C49 C50 116.3(5) . . ?
C54 C49 C50 118.0(5) . . ?
C51 C50 C49 122.3(6) . . ?
C51 C50 H50 118.8 . . ?
C49 C50 H50 118.8 . . ?
C50 C51 C52 119.8(5) . . ?
C50 C51 H51 120.1 . . ?
C52 C51 H51 120.1 . . ?
N6 C52 C51 121.6(6) . . ?
N6 C52 C53 120.0(6) . . ?
C51 C52 C53 118.4(5) . . ?
C54 C53 C52 120.4(6) . . ?
C54 C53 H53 119.8 . . ?
C52 C53 H53 119.8 . . ?
C53 C54 C49 121.0(5) . . ?
C53 C54 H54 119.5 . . ?
C49 C54 H54 119.5 . . ?
N6 C55 H55A 109.6 . . ?
N6 C55 H55B 109.4 . . ?
H55A C55 H55B 109.5 . . ?
N6 C55 H55C 109.4 . . ?
H55A C55 H55C 109.5 . . ?
H55B C55 H55C 109.5 . . ?
N6 C56 H56A 109.4 . . ?
N6 C56 H56B 109.5 . . ?
H56A C56 H56B 109.5 . . ?
N6 C56 H56C 109.5 . . ?
H56A C56 H56C 109.5 . . ?
H56B C56 H56C 109.5 . . ?
F6 Sb1 F1 90.49(15) . . ?
F6 Sb1 F2 90.45(15) . . ?
F1 Sb1 F2 90.67(14) . . ?
F6 Sb1 F5 90.12(15) . . ?
F1 Sb1 F5 90.59(15) . . ?
F2 Sb1 F5 178.62(16) . . ?
F6 Sb1 F3 179.60(17) . . ?
F1 Sb1 F3 89.91(15) . . ?
F2 Sb1 F3 89.59(15) . . ?
F5 Sb1 F3 89.83(15) . . ?
F6 Sb1 F4 90.29(15) . . ?
F1 Sb1 F4 179.18(18) . . ?
F2 Sb1 F4 89.57(14) . . ?
F5 Sb1 F4 89.16(14) . . ?
F3 Sb1 F4 89.30(15) . . ?
F6' Sb1' F5' 90.0(2) . . ?
F6' Sb1' F1' 90.1(2) . . ?
F5' Sb1' F1' 90.1(2) . . ?
F6' Sb1' F2' 90.0(2) . . ?
F5' Sb1' F2' 179.9(3) . . ?
F1' Sb1' F2' 90.0(2) . . ?
F6' Sb1' F4' 90.1(2) . . ?
F5' Sb1' F4' 89.9(2) . . ?
F1' Sb1' F4' 179.8(3) . . ?
F2' Sb1' F4' 89.9(2) . . ?
F6' Sb1' F3' 180.0(3) . . ?
F5' Sb1' F3' 90.0(2) . . ?
F1' Sb1' F3' 90.0(2) . . ?
F2' Sb1' F3' 90.0(2) . . ?
F4' Sb1' F3' 89.9(2) . . ?

loop_
_geom_bond_atom_site_label_1
_geom_bond_atom_site_label_2
_geom_bond_distance
_geom_bond_site_symmetry_2
_geom_bond_publ_flag
Fe1 O1 1.920(4) . ?
Fe1 N4 2.055(4) . ?
Fe1 N3 2.056(4) . ?
Fe1 N1 2.058(4) . ?
Fe1 N2 2.071(4) . ?
O1 N5 1.334(5) . ?
N1 C4 1.382(6) . ?
N1 C1 1.387(7) . ?
N2 C9 1.384(7) . ?
N2 C6 1.391(7) . ?
N3 C11 1.383(7) . ?
N3 C14 1.396(6) . ?
N4 C19 1.385(6) . ?
N4 C16 1.397(6) . ?
N5 C49 1.313(7) . ?
N6 C52 1.312(7) . ?
N6 C55 1.469(8) . ?
N6 C56 1.475(9) . ?
C1 C20 1.389(7) . ?
C1 C2 1.432(7) . ?
C2 C3 1.345(8) . ?
C2 H2 0.9500 . ?
C3 C4 1.435(8) . ?
C3 H3 0.9500 . ?
C4 C5 1.393(8) . ?
C5 C6 1.399(8) . ?
C5 C21 1.500(7) . ?
C6 C7 1.431(8) . ?
C7 C8 1.352(8) . ?
C7 H7 0.9500 . ?
C8 C9 1.430(7) . ?
C8 H8 0.9500 . ?
C9 C10 1.402(7) . ?
C10 C11 1.394(7) . ?
C10 C28 1.494(7) . ?
C11 C12 1.447(7) . ?
C12 C13 1.334(7) . ?
C12 H12 0.9500 . ?
C13 C14 1.421(7) . ?
C13 H13 0.9500 . ?
C14 C15 1.399(7) . ?
C15 C16 1.382(7) . ?
C15 C35 1.504(7) . ?
C16 C17 1.430(7) . ?
C17 C18 1.351(7) . ?
C17 H17 0.9500 . ?
C18 C19 1.435(7) . ?
C18 H18 0.9500 . ?
C19 C20 1.414(7) . ?
C20 C42 1.494(7) . ?
C21 C26 1.372(9) . ?
C21 C22 1.391(8) . ?
C22 C23 1.407(8) . ?
C22 H22 0.9500 . ?
C23 C24 1.365(10) . ?
C23 H23 0.9500 . ?
C24 C25 1.377(11) . ?
C24 C27 1.535(9) . ?
C25 C26 1.388(9) . ?
C25 H25 0.9500 . ?
C26 H26 0.9500 . ?
C27 H27A 0.9800 . ?
C27 H27B 0.9800 . ?
C27 H27C 0.9800 . ?
C28 C33 1.391(8) . ?
C28 C29 1.397(9) . ?
C29 C30 1.385(8) . ?
C29 H29 0.9500 . ?
C30 C31 1.394(9) . ?
C30 H30 0.9500 . ?
C31 C32 1.379(9) . ?
C31 C34 1.508(8) . ?
C32 C33 1.401(8) . ?
C32 H32 0.9500 . ?
C33 H33 0.9500 . ?
C34 H34A 0.9800 . ?
C34 H34B 0.9800 . ?
C34 H34C 0.9800 . ?
C35 C40 1.381(7) . ?
C35 C36 1.384(8) . ?
C36 C37 1.403(8) . ?
C36 H36 0.9500 . ?
C37 C38 1.382(9) . ?
C37 H37 0.9500 . ?
C38 C39 1.383(9) . ?
C38 C41 1.522(8) . ?
C39 C40 1.385(7) . ?
C39 H39 0.9500 . ?
C40 H40 0.9500 . ?
C41 H41A 0.9800 . ?
C41 H41B 0.9800 . ?
C41 H41C 0.9800 . ?
C42 C43 1.387(8) . ?
C42 C47 1.389(8) . ?
C43 C44 1.391(8) . ?
C43 H43 0.9500 . ?
C44 C45 1.368(10) . ?
C44 H44 0.9500 . ?
C45 C46 1.387(10) . ?
C45 C48' 1.547(12) . ?
C45 C48 1.548(12) . ?
C46 C47 1.378(9) . ?
C46 H46 0.9500 . ?
C47 H47 0.9500 . ?
C48 H48A 0.9800 . ?
C48 H48B 0.9800 . ?
C48 H48C 0.9800 . ?
C48' H48D 0.9800 . ?
C48' H48E 0.9800 . ?
C48' H48F 0.9800 . ?
C49 C54 1.425(8) . ?
C49 C50 1.429(7) . ?
C50 C51 1.339(8) . ?
C50 H50 0.9500 . ?
C51 C52 1.434(8) . ?
C51 H51 0.9500 . ?
C52 C53 1.452(8) . ?
C53 C54 1.347(8) . ?
C53 H53 0.9500 . ?
C54 H54 0.9500 . ?
C55 H55A 0.9800 . ?
C55 H55B 0.9800 . ?
C55 H55C 0.9800 . ?
C56 H56A 0.9800 . ?
C56 H56B 0.9800 . ?
C56 H56C 0.9800 . ?
Sb1 F6 1.858(2) . ?
Sb1 F1 1.862(2) . ?
Sb1 F2 1.862(2) . ?
Sb1 F5 1.865(2) . ?
Sb1 F3 1.869(2) . ?
Sb1 F4 1.869(2) . ?
Sb1' F6' 1.864(3) . ?
Sb1' F5' 1.864(3) . ?
Sb1' F1' 1.864(3) . ?
Sb1' F2' 1.864(3) . ?
Sb1' F4' 1.864(3) . ?
Sb1' F3' 1.865(3) . ?

loop_
_geom_hbond_atom_site_label_D
_geom_hbond_atom_site_label_H
_geom_hbond_atom_site_label_A
_geom_hbond_distance_DH
_geom_hbond_distance_HA
_geom_hbond_distance_DA
_geom_hbond_angle_DHA
_geom_hbond_site_symmetry_A
_geom_hbond_publ_flag
C13 H13 N5 0.95 2.67 3.378(7) 131.9 4_565 yes
C18 H18 F2^a 0.95 2.42 3.122(6) 130.9 2_655 yes
C50 H50 F4^a 0.95 2.53 3.181(6) 126.0 3_666 yes
C51 H51 F4^a 0.95 2.59 3.202(7) 122.3 3_666 yes
C51 H51 F5^a 0.95 2.58 3.500(7) 163.3 3_666 yes
C53 H53 F3^a 0.95 2.43 3.118(7) 129.0 . yes
C55 H55C F5^a 0.98 2.33 3.244(9) 154.8 3_666 yes
C56 H56B F1^a 0.98 2.68 3.112(8) 107.0 4_566 yes

loop_
_geom_torsion_atom_site_label_1
_geom_torsion_atom_site_label_2
_geom_torsion_atom_site_label_3
_geom_torsion_atom_site_label_4
_geom_torsion
_geom_torsion_site_symmetry_1
_geom_torsion_site_symmetry_2
_geom_torsion_site_symmetry_3
_geom_torsion_site_symmetry_4
_geom_torsion_publ_flag
Fe1 O1 N5 C49 -173.3(3) . . . . ?
C4 N1 C1 C20 -178.5(6) . . . . ?
Fe1 N1 C1 C20 18.0(8) . . . . ?
C4 N1 C1 C2 -1.4(6) . . . . ?
Fe1 N1 C1 C2 -164.9(4) . . . . ?
N1 C1 C2 C3 1.0(7) . . . . ?
C20 C1 C2 C3 178.2(6) . . . . ?
C1 C2 C3 C4 -0.1(7) . . . . ?
C1 N1 C4 C5 -175.1(6) . . . . ?
Fe1 N1 C4 C5 -12.0(8) . . . . ?
C1 N1 C4 C3 1.3(6) . . . . ?
Fe1 N1 C4 C3 164.4(4) . . . . ?
C2 C3 C4 N1 -0.7(7) . . . . ?
C2 C3 C4 C5 175.7(6) . . . . ?
N1 C4 C5 C6 -2.6(10) . . . . ?
C3 C4 C5 C6 -178.5(6) . . . . ?
N1 C4 C5 C21 177.2(5) . . . . ?
C3 C4 C5 C21 1.3(9) . . . . ?
C9 N2 C6 C5 -177.3(6) . . . . ?
Fe1 N2 C6 C5 13.1(8) . . . . ?
C9 N2 C6 C7 1.9(6) . . . . ?
Fe1 N2 C6 C7 -167.7(4) . . . . ?
C4 C5 C6 N2 1.9(10) . . . . ?
C21 C5 C6 N2 -177.9(5) . . . . ?
C4 C5 C6 C7 -177.2(6) . . . . ?
C21 C5 C6 C7 3.0(9) . . . . ?
N2 C6 C7 C8 -1.0(7) . . . . ?
C5 C6 C7 C8 178.2(6) . . . . ?
C6 C7 C8 C9 -0.3(7) . . . . ?
C6 N2 C9 C10 175.8(6) . . . . ?
Fe1 N2 C9 C10 -14.7(8) . . . . ?
C6 N2 C9 C8 -2.0(6) . . . . ?
Fe1 N2 C9 C8 167.5(4) . . . . ?
C7 C8 C9 N2 1.5(7) . . . . ?
C7 C8 C9 C10 -176.3(6) . . . . ?
N2 C9 C10 C11 1.3(10) . . . . ?
C8 C9 C10 C11 178.8(6) . . . . ?
N2 C9 C10 C28 -174.2(5) . . . . ?
C8 C9 C10 C28 3.3(9) . . . . ?
C14 N3 C11 C10 -177.4(6) . . . . ?
Fe1 N3 C11 C10 7.5(8) . . . . ?
C14 N3 C11 C12 -0.9(6) . . . . ?
Fe1 N3 C11 C12 -176.0(4) . . . . ?
C9 C10 C11 N3 2.5(9) . . . . ?
C28 C10 C11 N3 178.0(5) . . . . ?
C9 C10 C11 C12 -173.5(6) . . . . ?
C28 C10 C11 C12 2.1(9) . . . . ?
N3 C11 C12 C13 1.2(7) . . . . ?
C10 C11 C12 C13 177.8(6) . . . . ?
C11 C12 C13 C14 -1.0(7) . . . . ?
C11 N3 C14 C15 178.1(5) . . . . ?
Fe1 N3 C14 C15 -6.7(8) . . . . ?
C11 N3 C14 C13 0.3(6) . . . . ?
Fe1 N3 C14 C13 175.4(4) . . . . ?
C12 C13 C14 N3 0.5(7) . . . . ?
C12 C13 C14 C15 -177.4(6) . . . . ?
N3 C14 C15 C16 -5.3(9) . . . . ?
C13 C14 C15 C16 172.2(6) . . . . ?
N3 C14 C15 C35 176.5(5) . . . . ?
C13 C14 C15 C35 -6.1(9) . . . . ?
C14 C15 C16 N4 0.5(9) . . . . ?
C35 C15 C16 N4 178.7(5) . . . . ?
C14 C15 C16 C17 -178.4(5) . . . . ?
C35 C15 C16 C17 -0.1(8) . . . . ?
C19 N4 C16 C15 179.9(5) . . . . ?
Fe1 N4 C16 C15 15.8(8) . . . . ?
C19 N4 C16 C17 -1.1(6) . . . . ?
Fe1 N4 C16 C17 -165.2(4) . . . . ?
C15 C16 C17 C18 -179.3(5) . . . . ?
N4 C16 C17 C18 1.6(6) . . . . ?
C16 C17 C18 C19 -1.5(6) . . . . ?
C16 N4 C19 C20 -178.5(5) . . . . ?
Fe1 N4 C19 C20 -14.4(8) . . . . ?
C16 N4 C19 C18 0.1(6) . . . . ?
Fe1 N4 C19 C18 164.3(4) . . . . ?
C17 C18 C19 N4 0.9(6) . . . . ?
C17 C18 C19 C20 179.5(5) . . . . ?
N1 C1 C20 C19 1.6(9) . . . . ?
C2 C1 C20 C19 -175.2(6) . . . . ?
N1 C1 C20 C42 -175.3(5) . . . . ?
C2 C1 C20 C42 7.9(9) . . . . ?
N4 C19 C20 C1 -3.6(9) . . . . ?
C18 C19 C20 C1 178.0(5) . . . . ?
N4 C19 C20 C42 173.3(5) . . . . ?
C18 C19 C20 C42 -5.1(8) . . . . ?
C4 C5 C21 C26 63.4(8) . . . . ?
C6 C5 C21 C26 -116.8(8) . . . . ?
C4 C5 C21 C22 -113.5(7) . . . . ?
C6 C5 C21 C22 66.3(7) . . . . ?
C26 C21 C22 C23 -1.3(9) . . . . ?
C5 C21 C22 C23 175.7(6) . . . . ?
C21 C22 C23 C24 0.2(10) . . . . ?
C22 C23 C24 C25 0.1(13) . . . . ?
C22 C23 C24 C27 -179.5(8) . . . . ?
C23 C24 C25 C26 0.8(15) . . . . ?
C27 C24 C25 C26 -179.7(10) . . . . ?
C22 C21 C26 C25 2.2(12) . . . . ?
C5 C21 C26 C25 -174.7(8) . . . . ?
C24 C25 C26 C21 -1.9(15) . . . . ?
C11 C10 C28 C33 -118.4(6) . . . . ?
C9 C10 C28 C33 57.4(7) . . . . ?
C11 C10 C28 C29 60.1(7) . . . . ?
C9 C10 C28 C29 -124.1(6) . . . . ?
C33 C28 C29 C30 1.3(8) . . . . ?
C10 C28 C29 C30 -177.3(5) . . . . ?
C28 C29 C30 C31 -0.3(8) . . . . ?
C29 C30 C31 C32 -1.0(8) . . . . ?
C29 C30 C31 C34 178.7(5) . . . . ?
C30 C31 C32 C33 1.4(8) . . . . ?
C34 C31 C32 C33 -178.4(5) . . . . ?
C29 C28 C33 C32 -1.0(7) . . . . ?
C10 C28 C33 C32 177.6(5) . . . . ?
C31 C32 C33 C28 -0.4(8) . . . . ?
C16 C15 C35 C40 -105.7(6) . . . . ?
C14 C15 C35 C40 72.7(7) . . . . ?
C16 C15 C35 C36 76.4(7) . . . . ?
C14 C15 C35 C36 -105.2(6) . . . . ?
C40 C35 C36 C37 -0.4(8) . . . . ?
C15 C35 C36 C37 177.5(5) . . . . ?
C35 C36 C37 C38 0.7(9) . . . . ?
C36 C37 C38 C39 -0.8(9) . . . . ?
C36 C37 C38 C41 179.8(6) . . . . ?
C37 C38 C39 C40 0.7(9) . . . . ?
C41 C38 C39 C40 -179.9(5) . . . . ?
C36 C35 C40 C39 0.3(8) . . . . ?
C15 C35 C40 C39 -177.6(5) . . . . ?
C38 C39 C40 C35 -0.5(8) . . . . ?
C1 C20 C42 C43 64.4(8) . . . . ?
C19 C20 C42 C43 -112.7(6) . . . . ?
C1 C20 C42 C47 -117.6(7) . . . . ?
C19 C20 C42 C47 65.3(8) . . . . ?
C47 C42 C43 C44 -3.6(9) . . . . ?
C20 C42 C43 C44 174.4(6) . . . . ?
C42 C43 C44 C45 0.0(10) . . . . ?
C43 C44 C45 C46 5.7(11) . . . . ?
C43 C44 C45 C48' -167(2) . . . . ?
C43 C44 C45 C48 169(2) . . . . ?
C44 C45 C46 C47 -7.9(12) . . . . ?
C48' C45 C46 C47 165(2) . . . . ?
C48 C45 C46 C47 -172(2) . . . . ?
C45 C46 C47 C42 4.4(12) . . . . ?
C43 C42 C47 C46 1.5(10) . . . . ?
C20 C42 C47 C46 -176.6(7) . . . . ?
O1 N5 C49 C54 2.0(7) . . . . ?
O1 N5 C49 C50 -176.6(4) . . . . ?
N5 C49 C50 C51 -179.8(6) . . . . ?
C54 C49 C50 C51 1.6(9) . . . . ?
C49 C50 C51 C52 1.4(9) . . . . ?
C55 N6 C52 C51 6.8(9) . . . . ?
C56 N6 C52 C51 -173.9(6) . . . . ?
C55 N6 C52 C53 -174.4(6) . . . . ?
C56 N6 C52 C53 4.8(9) . . . . ?
C50 C51 C52 N6 175.4(6) . . . . ?
C50 C51 C52 C53 -3.3(9) . . . . ?
N6 C52 C53 C54 -176.6(6) . . . . ?
C51 C52 C53 C54 2.2(9) . . . . ?
C52 C53 C54 C49 0.8(9) . . . . ?
N5 C49 C54 C53 178.8(5) . . . . ?
C50 C49 C54 C53 -2.7(8) . . . . ?

loop_
_platon_squeeze_void_nr
_platon_squeeze_void_average_x
_platon_squeeze_void_average_y
_platon_squeeze_void_average_z
_platon_squeeze_void_volume
_platon_squeeze_void_count_electrons
_platon_squeeze_void_content
1 1.000 0.000 0.500 347 86 ' '
2 0.583 0.131 0.559 7 0 ' '
3 0.396 0.250 0.235 22 1 ' '
4 0.396 0.249 0.735 22 1 ' '
5 1.000 0.500 0.000 347 86 ' '
6 0.583 0.369 0.060 7 0 ' '
7 0.417 0.631 0.940 8 0 ' '
8 0.604 0.750 0.265 22 1 ' '
9 0.604 0.749 0.765 22 1 ' '
10 0.417 0.869 0.440 8 0 ' '
